data_1534801
loop_
_publ_author_name
'Guerin, R.'
'Ghadraoui, E.G.E.'
'Pivan, J.Y.'
'Sergent, M.'
'Padiou, J.'

_publ_section_title
;
 Nouveau type structural dans la chimie des phosphures: Le compose
 ternaire Ni20 Zr6 P13. Preparation, structure et proprietes.
;
_journal_name_full 'Materials Research Bulletin'
_journal_page_first 1257
_journal_page_last 1270
_journal_volume 19
_journal_year 1984
_chemical_formula_sum 'Ni12 P7 Zr2'
_chemical_name_systematic 'Ni12 Zr2 P7'
_space_group_IT_number 174
_symmetry_space_group_name_Hall 'P -6'
_symmetry_space_group_name_H-M 'P -6'
_cell_angle_alpha 90
_cell_angle_beta 90
_cell_angle_gamma 120
_cell_formula_units_Z 1
_cell_length_a 8.994
_cell_length_b 8.994
_cell_length_c 3.575
_cell_volume 250.445
_citation_journal_id_ASTM MRBUAC
_cod_data_source_file Guerin_MRBUAC_1984_341.cif
_cod_data_source_block Ni12P7Zr2
_cod_original_cell_volume 250.4451
_cod_database_code 1534801

loop_
_symmetry_equiv_pos_as_xyz
x,y,z
-x+y,-x,-z
-y,x-y,z
x,y,-z
-x+y,-x,z
-y,x-y,-z

loop_
_atom_site_label
_atom_site_type_symbol
_atom_site_fract_x
_atom_site_fract_y
_atom_site_fract_z
_atom_site_occupancy
_atom_site_U_iso_or_equiv
P2 P 0.707 0.5863 0 1 0.0
P1 P 0.2901 0.4113 0.5 1 0.0
Zr2 Zr 0.3333 0.6667 0 1 0.0
Ni4 Ni 0.7219 0.8416 0 1 0.0
Ni3 Ni 0.2186 0.1261 0.5 1 0.0
Zr1 Zr 0.6667 0.3333 0.5 1 0.0
Ni1 Ni 0.047 0.4351 0.5 1 0.0
Ni2 Ni 0.9399 0.566 0 1 0.0
P3 P 0 0 0 1 0.0
